data_2240824
loop_
_publ_author_name
'Jeon, Youngeun'
'Kim, Jineun'
'Kang, Gihaeng'
'Kim, Tae Ho'

_publ_section_title
;
 Crystal structure of pymetrozine
;
_journal_coeditor_code SJ5463
_journal_issue 7
_journal_name_full 'Acta Crystallographica Section E'
_journal_page_first o461
_journal_page_last o462
_journal_paper_doi 10.1107/S2056989015010804
_journal_volume 71
_journal_year 2015
_chemical_formula_iupac 'C10 H11 N5 O'
_chemical_formula_moiety 'C10 H11 N5 O'
_chemical_formula_sum 'C10 H11 N5 O'
_chemical_formula_weight 217.24
_chemical_name_systematic
6-Methyl-4-[(<i>E</i>)-(pyridin-3-ylmethylidene)amino]-4,5-dihydro-1,2,4-triazin-3(2<i>H</i>)-one
_space_group_IT_number 14
_space_group_name_Hall '-P 2yn'
_symmetry_cell_setting monoclinic
_symmetry_space_group_name_Hall '-P 2yn'
_symmetry_space_group_name_H-M 'P 1 21/n 1'
_atom_sites_solution_hydrogens geom
_atom_sites_solution_primary direct
_atom_sites_solution_secondary difmap
_audit_creation_method SHELXTL
_cell_angle_alpha 90.00
_cell_angle_beta 98.9620(10)
_cell_angle_gamma 90.00
_cell_formula_units_Z 8
_cell_length_a 8.0803(2)
_cell_length_b 23.7497(6)
_cell_length_c 10.7846(3)
_cell_measurement_reflns_used 3981
_cell_measurement_temperature 173(2)
_cell_measurement_theta_max 27.30
_cell_measurement_theta_min 2.69
_cell_volume 2044.35(9)
_computing_cell_refinement
;
SAINT (Bruker, 2009)
;
_computing_data_collection
;
APEX2 (Bruker, 2009)
;
_computing_data_reduction
;
SAINT (Bruker, 2009)
;
_computing_molecular_graphics
;
DIAMOND (Brandenburg, 2010)
;
_computing_publication_material
;
SHELXTL (Sheldrick, 2008)
;
_computing_structure_refinement
;
SHELXTL (Sheldrick, 2008)
;
_computing_structure_solution
;
SHELXTL (Sheldrick, 2008)
;
_diffrn_ambient_temperature 173(2)
_diffrn_measured_fraction_theta_full 0.994
_diffrn_measured_fraction_theta_max 0.994
_diffrn_measurement_device_type 'Bruker APEXII CCD'
_diffrn_measurement_method '\f and \w scans'
_diffrn_radiation_monochromator graphite
_diffrn_radiation_source 'fine-focus sealed tube'
_diffrn_radiation_type MoK\a
_diffrn_radiation_wavelength 0.71073
_diffrn_reflns_av_R_equivalents 0.0415
_diffrn_reflns_av_sigmaI/netI 0.0357
_diffrn_reflns_limit_h_max 9
_diffrn_reflns_limit_h_min -8
_diffrn_reflns_limit_k_max 29
_diffrn_reflns_limit_k_min -28
_diffrn_reflns_limit_l_max 12
_diffrn_reflns_limit_l_min -13
_diffrn_reflns_number 19037
_diffrn_reflns_theta_full 26.00
_diffrn_reflns_theta_max 26.00
_diffrn_reflns_theta_min 2.10
_exptl_absorpt_coefficient_mu 0.099
_exptl_absorpt_correction_T_max 0.9913
_exptl_absorpt_correction_T_min 0.9644
_exptl_absorpt_correction_type multi-scan
_exptl_absorpt_process_details
;
(SADABS; Bruker, 2009)
;
_exptl_crystal_colour colourless
_exptl_crystal_density_diffrn 1.412
_exptl_crystal_density_method 'not measured'
_exptl_crystal_description block
_exptl_crystal_F_000 912
_exptl_crystal_size_max 0.37
_exptl_crystal_size_mid 0.16
_exptl_crystal_size_min 0.09
_refine_diff_density_max 0.190
_refine_diff_density_min -0.306
_refine_ls_extinction_method none
_refine_ls_goodness_of_fit_ref 1.037
_refine_ls_hydrogen_treatment constr
_refine_ls_matrix_type full
_refine_ls_number_parameters 291
_refine_ls_number_reflns 3987
_refine_ls_number_restraints 0
_refine_ls_restrained_S_all 1.037
_refine_ls_R_factor_all 0.0567
_refine_ls_R_factor_gt 0.0412
_refine_ls_shift/su_max 0.001
_refine_ls_shift/su_mean 0.000
_refine_ls_structure_factor_coef Fsqd
_refine_ls_weighting_details 'calc w=1/[\s^2^(Fo^2^)+(0.0528P)^2^+0.3325P] where P=(Fo^2^+2Fc^2^)/3'
_refine_ls_weighting_scheme calc
_refine_ls_wR_factor_gt 0.0986
_refine_ls_wR_factor_ref 0.1068
_reflns_number_gt 3103
_reflns_number_total 3987
_reflns_threshold_expression I>2\s(I)
_cod_data_source_file sj5463sup1.cif
_cod_data_source_block I
_cod_original_sg_symbol_H-M 'P 21/n'
_cod_database_code 2240824
_cod_database_fobs_code 2240824

loop_
_symmetry_equiv_pos_as_xyz
'x, y, z'
'-x+1/2, y+1/2, -z+1/2'
'-x, -y, -z'
'x-1/2, -y-1/2, z-1/2'

loop_
_atom_site_type_symbol
_atom_site_label
_atom_site_fract_x
_atom_site_fract_y
_atom_site_fract_z
_atom_site_U_iso_or_equiv
_atom_site_adp_type
_atom_site_calc_flag
_atom_site_refinement_flags
_atom_site_occupancy
_atom_site_symmetry_multiplicity
O O1 0.54588(13) 0.37396(4) 0.67454(12) 0.0371(3) Uani d . 1 1
O O2 0.65704(12) 0.09515(4) -0.11461(10) 0.0298(3) Uani d . 1 1
N N1 1.18740(16) 0.17122(6) 0.90565(15) 0.0353(4) Uani d . 1 1
N N2 0.70889(14) 0.27719(5) 0.72493(13) 0.0269(3) Uani d . 1 1
N N3 0.54303(15) 0.27730(5) 0.67218(13) 0.0272(3) Uani d . 1 1
N N4 0.31072(15) 0.32889(5) 0.58809(14) 0.0333(3) Uani d . 1 1
H H4 0.2610 0.3618 0.5750 0.040 Uiso calc R 1 1
N N5 0.21533(15) 0.28219(5) 0.54719(14) 0.0314(3) Uani d . 1 1
N N6 0.56087(18) 0.08007(6) 0.54024(13) 0.0362(3) Uani d . 1 1
N N7 0.53681(14) 0.07233(5) 0.09543(12) 0.0226(3) Uani d . 1 1
N N8 0.43763(14) 0.06556(5) -0.01909(12) 0.0212(3) Uani d . 1 1
N N9 0.41093(15) 0.07374(5) -0.23457(12) 0.0273(3) Uani d . 1 1
H H9 0.4531 0.0850 -0.3008 0.033 Uiso calc R 1 1
N N10 0.24931(16) 0.05238(5) -0.25699(13) 0.0266(3) Uani d . 1 1
C C1 1.28109(19) 0.21759(7) 0.91859(17) 0.0325(4) Uani d . 1 1
H H1 1.3940 0.2145 0.9587 0.039 Uiso calc R 1 1
C C2 1.22268(19) 0.26979(7) 0.87674(17) 0.0346(4) Uani d . 1 1
H H2 1.2949 0.3016 0.8865 0.041 Uiso calc R 1 1
C C3 1.05822(19) 0.27537(6) 0.82046(17) 0.0319(4) Uani d . 1 1
H H3 1.0158 0.3109 0.7900 0.038 Uiso calc R 1 1
C C4 0.95585(18) 0.22816(6) 0.80914(15) 0.0253(3) Uani d . 1 1
C C5 1.02808(19) 0.17746(6) 0.85192(16) 0.0305(4) Uani d . 1 1
H H5 0.9594 0.1448 0.8423 0.037 Uiso calc R 1 1
C C6 0.77874(18) 0.22966(6) 0.75433(16) 0.0269(4) Uani d . 1 1
H H6 0.7162 0.1958 0.7407 0.032 Uiso calc R 1 1
C C7 0.47257(18) 0.32978(6) 0.64618(16) 0.0275(4) Uani d . 1 1
C C8 0.28134(18) 0.23414(7) 0.57182(16) 0.0281(4) Uani d . 1 1
C C9 0.45481(18) 0.22477(6) 0.63922(16) 0.0274(4) Uani d . 1 1
H H9A 0.4495 0.2029 0.7167 0.033 Uiso calc R 1 1
H H9B 0.5183 0.2022 0.5853 0.033 Uiso calc R 1 1
C C10 0.1823(2) 0.18265(7) 0.53033(19) 0.0397(5) Uani d . 1 1
H H10A 0.0639 0.1927 0.5073 0.060 Uiso calc R 1 1
H H10B 0.1946 0.1552 0.5989 0.060 Uiso calc R 1 1
H H10C 0.2234 0.1663 0.4575 0.060 Uiso calc R 1 1
C C11 0.7273(2) 0.08409(7) 0.55839(17) 0.0368(4) Uani d . 1 1
H H11 0.7839 0.0886 0.6418 0.044 Uiso calc R 1 1
C C12 0.8219(2) 0.08200(7) 0.46212(17) 0.0340(4) Uani d . 1 1
H H12 0.9406 0.0842 0.4797 0.041 Uiso calc R 1 1
C C13 0.74117(19) 0.07667(6) 0.34017(16) 0.0283(4) Uani d . 1 1
H H13 0.8032 0.0761 0.2722 0.034 Uiso calc R 1 1
C C14 0.56786(18) 0.07210(6) 0.31837(15) 0.0247(3) Uani d . 1 1
C C15 0.4844(2) 0.07337(7) 0.42216(16) 0.0315(4) Uani d . 1 1
H H15 0.3661 0.0692 0.4080 0.038 Uiso calc R 1 1
C C16 0.46794(19) 0.06629(6) 0.19390(15) 0.0250(3) Uani d . 1 1
H H16 0.3517 0.0580 0.1860 0.030 Uiso calc R 1 1
C C17 0.51141(17) 0.07926(6) -0.12215(14) 0.0219(3) Uani d . 1 1
C C18 0.18317(18) 0.03964(6) -0.16097(15) 0.0241(3) Uani d . 1 1
C C19 0.26507(17) 0.04665(6) -0.02804(15) 0.0233(3) Uani d . 1 1
H H19A 0.2010 0.0744 0.0140 0.028 Uiso calc R 1 1
H H19B 0.2626 0.0103 0.0164 0.028 Uiso calc R 1 1
C C20 0.01097(18) 0.01533(7) -0.17992(17) 0.0324(4) Uani d . 1 1
H H20A -0.0309 0.0125 -0.2700 0.049 Uiso calc R 1 1
H H20B -0.0633 0.0397 -0.1402 0.049 Uiso calc R 1 1
H H20C 0.0140 -0.0222 -0.1420 0.049 Uiso calc R 1 1

loop_
_atom_site_aniso_label
_atom_site_aniso_U_11
_atom_site_aniso_U_22
_atom_site_aniso_U_33
_atom_site_aniso_U_12
_atom_site_aniso_U_13
_atom_site_aniso_U_23
O1 0.0312(6) 0.0260(6) 0.0533(9) 0.0021(5) 0.0041(5) -0.0001(6)
O2 0.0280(6) 0.0374(6) 0.0254(7) -0.0084(4) 0.0079(5) -0.0027(5)
N1 0.0292(7) 0.0321(7) 0.0420(10) 0.0044(6) -0.0023(6) 0.0034(7)
N2 0.0211(7) 0.0294(7) 0.0295(8) 0.0016(5) 0.0015(5) 0.0001(6)
N3 0.0219(6) 0.0254(7) 0.0327(8) 0.0026(5) -0.0004(6) 0.0018(6)
N4 0.0254(7) 0.0264(7) 0.0465(10) 0.0062(5) 0.0010(6) 0.0034(7)
N5 0.0243(7) 0.0336(7) 0.0354(9) 0.0011(5) 0.0024(6) 0.0027(6)
N6 0.0471(9) 0.0417(8) 0.0204(8) -0.0003(6) 0.0073(6) -0.0018(7)
N7 0.0266(7) 0.0222(6) 0.0185(7) -0.0007(5) 0.0024(5) -0.0007(6)
N8 0.0214(6) 0.0250(6) 0.0170(7) -0.0028(5) 0.0029(5) 0.0000(5)
N9 0.0299(7) 0.0342(7) 0.0182(7) -0.0078(5) 0.0045(5) 0.0019(6)
N10 0.0275(7) 0.0257(7) 0.0256(8) -0.0025(5) 0.0004(6) -0.0010(6)
C1 0.0243(8) 0.0389(9) 0.0330(10) 0.0029(7) 0.0007(7) -0.0018(8)
C2 0.0274(8) 0.0322(9) 0.0431(12) -0.0046(6) 0.0024(7) -0.0014(8)
C3 0.0310(9) 0.0248(8) 0.0392(11) 0.0023(6) 0.0031(7) 0.0020(8)
C4 0.0252(8) 0.0270(8) 0.0236(9) 0.0028(6) 0.0037(6) -0.0019(7)
C5 0.0291(8) 0.0256(8) 0.0352(10) -0.0008(6) 0.0002(7) -0.0008(7)
C6 0.0260(8) 0.0264(8) 0.0278(9) 0.0006(6) 0.0031(7) -0.0001(7)
C7 0.0257(8) 0.0265(8) 0.0313(10) 0.0039(6) 0.0080(7) 0.0031(7)
C8 0.0246(8) 0.0332(8) 0.0267(9) 0.0011(6) 0.0049(7) 0.0029(7)
C9 0.0271(8) 0.0246(8) 0.0299(10) 0.0011(6) 0.0022(7) 0.0017(7)
C10 0.0313(9) 0.0361(9) 0.0482(12) -0.0030(7) -0.0046(8) 0.0022(9)
C11 0.0496(11) 0.0346(9) 0.0233(10) 0.0021(8) -0.0032(8) -0.0025(8)
C12 0.0341(9) 0.0313(9) 0.0344(11) -0.0002(7) -0.0015(7) -0.0027(8)
C13 0.0357(9) 0.0231(8) 0.0270(9) -0.0011(6) 0.0078(7) -0.0009(7)
C14 0.0320(8) 0.0206(7) 0.0219(9) -0.0001(6) 0.0052(6) -0.0004(7)
C15 0.0358(9) 0.0349(9) 0.0249(9) -0.0010(7) 0.0079(7) -0.0005(8)
C16 0.0270(8) 0.0268(8) 0.0221(9) -0.0006(6) 0.0064(6) -0.0003(7)
C17 0.0268(8) 0.0190(7) 0.0207(8) -0.0017(6) 0.0067(6) -0.0010(6)
C18 0.0257(8) 0.0194(7) 0.0267(9) 0.0016(6) 0.0023(7) -0.0004(7)
C19 0.0223(7) 0.0240(7) 0.0243(9) -0.0006(5) 0.0059(6) 0.0024(7)
C20 0.0268(8) 0.0328(8) 0.0367(10) -0.0015(6) 0.0021(7) 0.0004(8)

loop_
_atom_type_symbol
_atom_type_description
_atom_type_scat_dispersion_real
_atom_type_scat_dispersion_imag
_atom_type_scat_source
C C 0.0033 0.0016 'International Tables Vol C Tables 4.2.6.8 and 6.1.1.4'
H H 0.0000 0.0000 'International Tables Vol C Tables 4.2.6.8 and 6.1.1.4'
N N 0.0061 0.0033 'International Tables Vol C Tables 4.2.6.8 and 6.1.1.4'
O O 0.0106 0.0060 'International Tables Vol C Tables 4.2.6.8 and 6.1.1.4'

loop_
_geom_angle_atom_site_label_1
_geom_angle_atom_site_label_2
_geom_angle_atom_site_label_3
_geom_angle
C1 N1 C5 116.61(13)
C6 N2 N3 117.97(12)
N2 N3 C7 115.55(12)
N2 N3 C9 120.66(11)
C7 N3 C9 123.66(12)
C7 N4 N5 127.42(12)
C7 N4 H4 116.3
N5 N4 H4 116.3
C8 N5 N4 117.31(13)
C11 N6 C15 117.07(15)
C16 N7 N8 117.67(12)
N7 N8 C17 115.60(11)
N7 N8 C19 121.02(12)
C17 N8 C19 123.36(12)
C17 N9 N10 127.41(13)
C17 N9 H9 116.3
N10 N9 H9 116.3
C18 N10 N9 116.63(13)
N1 C1 C2 123.36(14)
N1 C1 H1 118.3
C2 C1 H1 118.3
C1 C2 C3 119.24(15)
C1 C2 H2 120.4
C3 C2 H2 120.4
C2 C3 C4 118.79(14)
C2 C3 H3 120.6
C4 C3 H3 120.6
C5 C4 C3 117.30(14)
C5 C4 C6 119.41(13)
C3 C4 C6 123.28(13)
N1 C5 C4 124.65(14)
N1 C5 H5 117.7
C4 C5 H5 117.7
N2 C6 C4 119.22(14)
N2 C6 H6 120.4
C4 C6 H6 120.4
O1 C7 N4 121.57(14)
O1 C7 N3 123.81(14)
N4 C7 N3 114.60(13)
N5 C8 C10 119.06(14)
N5 C8 C9 124.62(14)
C10 C8 C9 116.31(13)
N3 C9 C8 112.26(12)
N3 C9 H9A 109.2
C8 C9 H9A 109.2
N3 C9 H9B 109.2
C8 C9 H9B 109.2
H9A C9 H9B 107.9
C8 C10 H10A 109.5
C8 C10 H10B 109.5
H10A C10 H10B 109.5
C8 C10 H10C 109.5
H10A C10 H10C 109.5
H10B C10 H10C 109.5
N6 C11 C12 123.42(16)
N6 C11 H11 118.3
C12 C11 H11 118.3
C13 C12 C11 118.97(16)
C13 C12 H12 120.5
C11 C12 H12 120.5
C12 C13 C14 118.91(16)
C12 C13 H13 120.5
C14 C13 H13 120.5
C13 C14 C15 117.63(15)
C13 C14 C16 124.17(15)
C15 C14 C16 118.20(14)
N6 C15 C14 123.96(15)
N6 C15 H15 118.0
C14 C15 H15 118.0
N7 C16 C14 120.11(14)
N7 C16 H16 119.9
C14 C16 H16 119.9
O2 C17 N9 121.57(14)
O2 C17 N8 123.36(14)
N9 C17 N8 115.07(12)
N10 C18 C20 118.78(14)
N10 C18 C19 125.12(13)
C20 C18 C19 116.10(14)
N8 C19 C18 112.06(12)
N8 C19 H19A 109.2
C18 C19 H19A 109.2
N8 C19 H19B 109.2
C18 C19 H19B 109.2
H19A C19 H19B 107.9
C18 C20 H20A 109.5
C18 C20 H20B 109.5
H20A C20 H20B 109.5
C18 C20 H20C 109.5
H20A C20 H20C 109.5
H20B C20 H20C 109.5

loop_
_geom_bond_atom_site_label_1
_geom_bond_atom_site_label_2
_geom_bond_distance
O1 C7 1.2202(18)
O2 C17 1.2263(16)
N1 C1 1.331(2)
N1 C5 1.3352(19)
N2 C6 1.2797(19)
N2 N3 1.3719(17)
N3 C7 1.3807(18)
N3 C9 1.4534(18)
N4 C7 1.3594(19)
N4 N5 1.3832(17)
N4 H4 0.8800
N5 C8 1.2701(19)
N6 C11 1.332(2)
N6 C15 1.335(2)
N7 C16 1.281(2)
N7 N8 1.3730(17)
N8 C17 1.3795(19)
N8 C19 1.4536(17)
N9 C17 1.3564(19)
N9 N10 1.3867(17)
N9 H9 0.8800
N10 C18 1.274(2)
C1 C2 1.377(2)
C1 H1 0.9500
C2 C3 1.379(2)
C2 H2 0.9500
C3 C4 1.387(2)
C3 H3 0.9500
C4 C5 1.385(2)
C4 C6 1.461(2)
C5 H5 0.9500
C6 H6 0.9500
C8 C10 1.491(2)
C8 C9 1.492(2)
C9 H9A 0.9900
C9 H9B 0.9900
C10 H10A 0.9800
C10 H10B 0.9800
C10 H10C 0.9800
C11 C12 1.383(2)
C11 H11 0.9500
C12 C13 1.380(2)
C12 H12 0.9500
C13 C14 1.388(2)
C13 H13 0.9500
C14 C15 1.394(2)
C14 C16 1.461(2)
C15 H15 0.9500
C16 H16 0.9500
C18 C20 1.491(2)
C18 C19 1.492(2)
C19 H19A 0.9900
C19 H19B 0.9900
C20 H20A 0.9800
C20 H20B 0.9800
C20 H20C 0.9800

loop_
_geom_hbond_atom_site_label_D
_geom_hbond_atom_site_label_H
_geom_hbond_atom_site_label_A
_geom_hbond_site_symmetry_A
_geom_hbond_distance_DH
_geom_hbond_distance_HA
_geom_hbond_distance_DA
_geom_hbond_angle_DHA
N4 H4 O2 4_566 0.88 2.32 2.9545(17) 128.7
N4 H4 N7 4_566 0.88 2.43 3.2346(17) 152.4
N9 H9 N6 1_554 0.88 2.04 2.882(2) 159.0
C19 H19A N1 1_454 0.99 2.57 3.0852(19) 112.0
C19 H19A O1 4_565 0.99 2.60 3.5596(19) 163.8
C20 H20C O1 2_545 0.98 2.53 3.3906(19) 147.0

loop_
_geom_torsion_atom_site_label_1
_geom_torsion_atom_site_label_2
_geom_torsion_atom_site_label_3
_geom_torsion_atom_site_label_4
_geom_torsion
C6 N2 N3 C7 177.92(15)
C6 N2 N3 C9 -6.1(2)
C7 N4 N5 C8 4.1(2)
C16 N7 N8 C17 172.24(12)
C16 N7 N8 C19 -6.07(19)
C17 N9 N10 C18 4.7(2)
C5 N1 C1 C2 -1.8(3)
N1 C1 C2 C3 1.3(3)
C1 C2 C3 C4 0.8(3)
C2 C3 C4 C5 -2.1(2)
C2 C3 C4 C6 178.24(16)
C1 N1 C5 C4 0.3(3)
C3 C4 C5 N1 1.7(3)
C6 C4 C5 N1 -178.69(16)
N3 N2 C6 C4 179.19(14)
C5 C4 C6 N2 174.00(15)
C3 C4 C6 N2 -6.4(3)
N5 N4 C7 O1 177.59(16)
N5 N4 C7 N3 -3.9(2)
N2 N3 C7 O1 -4.7(2)
C9 N3 C7 O1 179.44(15)
N2 N3 C7 N4 176.77(13)
C9 N3 C7 N4 1.0(2)
N4 N5 C8 C10 179.51(15)
N4 N5 C8 C9 -1.3(2)
N2 N3 C9 C8 -174.34(14)
C7 N3 C9 C8 1.3(2)
N5 C8 C9 N3 -1.1(2)
C10 C8 C9 N3 178.12(14)
C15 N6 C11 C12 0.4(2)
N6 C11 C12 C13 1.4(3)
C11 C12 C13 C14 -1.7(2)
C12 C13 C14 C15 0.2(2)
C12 C13 C14 C16 179.96(14)
C11 N6 C15 C14 -2.0(2)
C13 C14 C15 N6 1.7(2)
C16 C14 C15 N6 -178.07(14)
N8 N7 C16 C14 179.00(12)
C13 C14 C16 N7 -8.9(2)
C15 C14 C16 N7 170.84(14)
N10 N9 C17 O2 174.79(13)
N10 N9 C17 N8 -5.0(2)
N7 N8 C17 O2 1.8(2)
C19 N8 C17 O2 -179.92(13)
N7 N8 C17 N9 -178.42(11)
C19 N8 C17 N9 -0.15(19)
N9 N10 C18 C20 -178.69(13)
N9 N10 C18 C19 0.8(2)
N7 N8 C19 C18 -177.33(11)
C17 N8 C19 C18 4.49(19)
N10 C18 C19 N8 -5.0(2)
C20 C18 C19 N8 174.58(12)
